data_1573517
loop_
_publ_author_name
'Patyk-Ka&#x17a;mierczak, Ewa'
'Szyma&#x144;ska, Kornelia'
'Ka&#x17a;mierczak, Micha&#x142;'

_publ_section_title
;
 Managing negative linear compressibility and thermal expansion through
 steric hindrance: a case study of 1,2-bis(4'-pyridyl)ethane cocrystals.
;
_journal_issue 1
_journal_name_full IUCrJ
_journal_paper_doi 10.1107/S2052252524011734
_journal_volume 12
_journal_year 2025
_chemical_formula_moiety 'C12 H12 N2, C4 H6 O4'
_chemical_formula_sum 'C16 H18 N2 O4'
_chemical_formula_weight 302.32
_chemical_name_systematic '4,4'-Ethane-1,2-diyldipyridine succinic acid'
_space_group_crystal_system monoclinic
_space_group_IT_number 15
_space_group_name_Hall '-I 2ya'
_space_group_name_H-M_alt 'I 1 2/a 1'
_atom_sites_solution_hydrogens geom
_audit_creation_date 2023-08-24
_audit_creation_method
;
Olex2 1.5
(compiled 2023.08.17 svn.r577a77a9 for OlexSys, GUI svn.r6817)
;
_cell_angle_alpha 90
_cell_angle_beta 113.63(5)
_cell_angle_gamma 90
_cell_formula_units_Z 4
_cell_length_a 16.469(14)
_cell_length_b 4.4857(2)
_cell_length_c 19.042(4)
_cell_measurement_reflns_used 1908
_cell_measurement_temperature 295(2)
_cell_measurement_theta_max 26.5520
_cell_measurement_theta_min 4.6470
_cell_volume 1288.8(12)
_computing_cell_refinement 'CrysAlisPro 1.171.42.49 (Rigaku OD, 2022)'
_computing_data_collection 'CrysAlisPro 1.171.42.49 (Rigaku OD, 2022)'
_computing_data_reduction 'CrysAlisPro 1.171.42.49 (Rigaku OD, 2022)'
_computing_molecular_graphics 'Olex2 1.5 (Dolomanov et al., 2009)'
_computing_publication_material 'Olex2 1.5 (Dolomanov et al., 2009)'
_computing_structure_refinement 'SHELXL 2014/7 (Sheldrick, 2015)'
_computing_structure_solution 'SHELXS  (Sheldrick, 2008)'
_diffrn_ambient_pressure 2760000
_diffrn_ambient_temperature 295(2)
_diffrn_detector 'CCD plate'
_diffrn_detector_area_resol_mean 16.1544
_diffrn_detector_type Eos
_diffrn_measured_fraction_theta_full 0.287
_diffrn_measured_fraction_theta_max 0.262
_diffrn_measurement_details
;
List of Runs (angles in degrees, time in seconds):

  # Type    Start    End  Width  t~exp~   \w     \q     \k     \f   Frames
--------------------------------------------------------------------------
  1  \w     -7.00  57.00   1.00   15.00    --   -0.35 -42.00 179.00   64
  2  \w    -35.00  33.00   1.00   15.00    --   -0.35  42.00 -28.00   68
  3  \w    -25.00  33.00   1.00   20.00    --   28.60  42.00 -28.00   58
  4  \w      3.00  60.00   1.00   20.00    --   28.60 -42.00 179.00   57
  5  \w    -35.00  33.00   1.00   20.00    --  -29.30  42.00 -28.00   68
  6  \w     -7.00  28.00   1.00   20.00    --  -29.30 -42.00 179.00   35
  7  \w     -2.00  57.00   1.00   20.00    --   28.60 -67.00-157.00   59
  8  \w    -17.00  17.00   1.00   20.00    --   28.60  53.00 -17.00   34
  9  \w     -4.00  52.00   1.00   20.00    --   28.60 -53.00  17.00   56
 10  \w    -46.00  11.00   1.00   20.00    --   28.60  37.00-180.00   57
 11  \w    -17.00  17.00   1.00   20.00    --   28.60  53.00 162.00   34
 12  \w     32.00  91.00   1.00   20.00    --   28.60-134.00-123.00   59
 13  \w    -70.00  -1.00   1.00   20.00    --  -29.30  97.00 -35.00   69
 14  \w    -26.00  43.00   1.00   20.00    --  -29.30 -26.00   7.00   69
 15  \w     22.00  48.00   1.00   20.00    --  -29.30-134.00  56.00   26
 16  \w    -22.00  36.00   1.00   20.00    --  -29.30 -39.00-167.00   58
 17  \w    -17.00  16.00   1.00   20.00    --  -29.30 -53.00-162.00   33
 18  \w     22.00  48.00   1.00   20.00    --  -29.30-134.00-123.00   26
 19  \w    -43.00  26.00   1.00   20.00    --  -29.30  26.00 172.00   69
 20  \w     -9.00  17.00   1.00   20.00    --  -29.30 -77.00  30.00   26
 21  \w     61.00  99.00   1.00   15.00    --   -0.35-178.00 -90.00   38
 22  \w     76.00 102.00   1.00   20.00    --   28.60 178.00  90.00   26
 23  \w    -47.00  -8.00   1.00   20.00    --   28.60  19.00-150.00   39
 24  \w    -35.00  26.00   1.00   20.00    --   28.60  26.00  -7.00   61
 25  \w     10.00  34.00   1.00   20.00    --  -29.30-114.00-136.00   24
 26  \w    -17.00  16.00   1.00   20.00    --  -29.30 -53.00  17.00   33
 27  \w    -52.00  17.00   1.00   20.00    --  -29.30  53.00 162.00   69
 28  \w    -52.00 -27.00   1.00   20.00    --  -29.30  53.00 -17.00   25
 29  \w    -47.00  22.00   1.00   20.00    --  -29.30  39.00 -12.00   69
;
_diffrn_measurement_device 'four-circle diffractometer'
_diffrn_measurement_device_type 'Xcalibur, Eos'
_diffrn_measurement_method '\w scans'
_diffrn_orient_matrix_type 'CrysAlisPro convention (1999,Acta A55,543-557)'
_diffrn_orient_matrix_UB_11 -0.0446581000
_diffrn_orient_matrix_UB_12 -0.0256503000
_diffrn_orient_matrix_UB_13 -0.0055752000
_diffrn_orient_matrix_UB_21 -0.0126838000
_diffrn_orient_matrix_UB_22 0.1352048000
_diffrn_orient_matrix_UB_23 -0.0209021000
_diffrn_orient_matrix_UB_31 -0.0072936000
_diffrn_orient_matrix_UB_32 -0.0779375000
_diffrn_orient_matrix_UB_33 -0.0344227000
_diffrn_radiation_monochromator graphite
_diffrn_radiation_probe x-ray
_diffrn_radiation_type 'Mo K\a'
_diffrn_radiation_wavelength 0.71073
_diffrn_reflns_av_R_equivalents 0.0809
_diffrn_reflns_av_unetI/netI 0.0421
_diffrn_reflns_Laue_measured_fraction_full 0.287
_diffrn_reflns_Laue_measured_fraction_max 0.262
_diffrn_reflns_limit_h_max 6
_diffrn_reflns_limit_h_min -6
_diffrn_reflns_limit_k_max 5
_diffrn_reflns_limit_k_min -5
_diffrn_reflns_limit_l_max 23
_diffrn_reflns_limit_l_min -23
_diffrn_reflns_number 4834
_diffrn_reflns_point_group_measured_fraction_full 0.287
_diffrn_reflns_point_group_measured_fraction_max 0.262
_diffrn_reflns_theta_full 25.242
_diffrn_reflns_theta_max 26.765
_diffrn_reflns_theta_min 4.674
_diffrn_source 'fine-focus sealed X-ray tube'
_diffrn_source_type 'Enhance (Mo) X-ray Source'
_exptl_absorpt_coefficient_mu 0.113
_exptl_absorpt_correction_T_max 0.996
_exptl_absorpt_correction_T_min 0.995
_exptl_absorpt_correction_type gaussian
_exptl_absorpt_process_details
;
CrysAlisPro 1.171.42.49 (Rigaku Oxford Diffraction, 2022)
Numerical absorption correction based on gaussian integration over
a multifaceted crystal model (Absorb Angel (2004) J. Appl. Cryst. 37:486-492)
;
_exptl_crystal_colour colourless
_exptl_crystal_colour_primary colourless
_exptl_crystal_density_diffrn 1.558
_exptl_crystal_description plate
_exptl_crystal_F_000 640
_exptl_crystal_recrystallization_method
;Single crystals were grown by slow evaporation of a solution obtained 
 dissolving 4,4'-ethane-1,2-diyldipyridine and succinic acid in 1:1 
 mol ratio in hot methanol 99.8%.
;
_exptl_crystal_size_max 0.311
_exptl_crystal_size_mid 0.153
_exptl_crystal_size_min 0.034
_refine_diff_density_max 0.222
_refine_diff_density_min -0.305
_refine_diff_density_rms 0.070
_refine_ls_extinction_method none
_refine_ls_goodness_of_fit_ref 1.128
_refine_ls_hydrogen_treatment constr
_refine_ls_matrix_type full
_refine_ls_number_parameters 46
_refine_ls_number_reflns 361
_refine_ls_number_restraints 5
_refine_ls_restrained_S_all 1.129
_refine_ls_R_factor_all 0.1295
_refine_ls_R_factor_gt 0.0878
_refine_ls_shift/su_max 0.000
_refine_ls_shift/su_mean 0.000
_refine_ls_structure_factor_coef Fsqd
_refine_ls_weighting_details 'w=1/[\s^2^(Fo^2^)+(0.1571P)^2^+5.0593P] where P=(Fo^2^+2Fc^2^)/3'
_refine_ls_weighting_scheme calc
_refine_ls_wR_factor_gt 0.2301
_refine_ls_wR_factor_ref 0.2812
_reflns_Friedel_coverage 0.000
_reflns_number_gt 229
_reflns_number_total 361
_reflns_threshold_expression 'I > 2\s(I)'
_cod_data_source_file yc5049.cif
_cod_data_source_block ETYSUC_276
_cod_original_cell_volume 1288.7(12)
_cod_database_code 1573517
_shelx_shelxl_version_number 2014/7
_chemical_oxdiff_formula 'C12H12N2, C4O4H6'
_shelx_space_group_comment
;
The symmetry employed for this shelxl refinement is uniquely defined
by the following loop, which should always be used as a source of
symmetry information in preference to the above space-group names.
They are only intended as comments.
;
_shelx_estimated_absorpt_t_max 0.996
_shelx_estimated_absorpt_t_min 0.966
_exptl_oxdiff_absorpt_process_details
;
Gaussian integration over a grid
of 16 x 16 x 16 points =  4096 total grid points
  Based upon method of Burnham (1966)
;
_diffrn_ambient_pressure_su 20000
_diffrn_orient_matrix_axis[1] matrixX
_diffrn_orient_matrix_axis[2] matrixY
_diffrn_orient_matrix_axis[3] matrixZ
_olex2_refinement_description
;
1. Fixed Uiso
 At 1.2 times of:
  All C(H) groups, All C(H,H) groups
 At 1.5 times of:
  All O(H) groups
2. Restrained distances
 N1-C2
 1.337 with sigma of 0.02
 N1-C6
 1.337 with sigma of 0.02
 O2A-C1A
 1.214 with sigma of 0.02
 O1A-C1A
 1.308 with sigma of 0.02
 C1A-O2A
 1.214 with sigma of 0.02
3.a Secondary CH2 refined with riding coordinates:
 C2A(H2AA,H2AB), C7(H7A,H7B)
3.b Aromatic/amide H refined with riding coordinates:
 C2(H2), C3(H3), C5(H5), C6(H6)
3.c Idealised tetrahedral OH refined as rotating group:
 O1A(H1A)
;
_hp_anvil_anvil_thickness 1.95
_hp_anvil_material diamond
_hp_cell_type 'Diamond anvil cell'
_hp_open_angle 30.00
_ins_header
;
TITL ETYSUC_280 in I2/a 
REM I2/a (#15 in standard setting)
CELL 0.71073  16.468743   4.485657  19.041734  90.0000 113.6293  90.0000
ZERR    3.00   0.013527   0.000240   0.003714   0.0000   0.0529   0.0000
LATT  2
SYMM -x+1/2, y,-z 
SFAC C H N O
UNIT 48.00 54.00 6.00 12.00
SIZE 0.03 0.15 0.31
TREF
HKLF 4
END
;
_olex2_exptl_crystal_mounting_method
;Single crystal grown at ambient conditions was mounted in Merrill-Bassett
diamond anvil cell and compressed to 3.73(2) GPa, and then decompressed
down to 2.76(2) GPa. Daphne oil 7575 was used as hydrostatic medium.
;
_olex2_submission_special_instructions 'No special instructions were received'
_oxdiff_exptl_absorpt_empirical_details
;
Empirical correction (ABSPACK) includes:
- Absorption correction using spherical harmonics
- Frame scaling
;
_oxdiff_exptl_absorpt_empirical_full_max 10.341
_oxdiff_exptl_absorpt_empirical_full_min 0.519

loop_
_space_group_symop_operation_xyz
'x, y, z'
'-x+1/2, y, -z'
'x+1/2, y+1/2, z+1/2'
'-x+1, y+1/2, -z+1/2'
'-x, -y, -z'
'x-1/2, -y, z'
'-x+1/2, -y+1/2, -z+1/2'
'x, -y+1/2, z+1/2'

loop_
_atom_site_label
_atom_site_type_symbol
_atom_site_fract_x
_atom_site_fract_y
_atom_site_fract_z
_atom_site_U_iso_or_equiv
_atom_site_adp_type
_atom_site_occupancy
_atom_site_site_symmetry_order
_atom_site_calc_flag
_atom_site_refinement_flags_posn
_atom_site_refinement_flags_adp
_atom_site_refinement_flags_occupancy
_atom_site_disorder_assembly
_atom_site_disorder_group
N1 N 0.3930(13) 0.4763(14) 0.1477(5) 0.035(2) Uiso 1 1 d D . . . .
C2 C 0.3371(15) 0.6263(16) 0.0870(5) 0.043(2) Uiso 1 1 d D . . . .
H2 H 0.2764 0.5931 0.0695 0.051 Uiso 1 1 calc R U . . .
C3 C 0.370(2) 0.834(2) 0.0496(6) 0.039(3) Uiso 1 1 d . . . . .
H3 H 0.3298 0.9340 0.0069 0.047 Uiso 1 1 calc R U . . .
C4 C 0.4538(19) 0.8894(18) 0.0732(5) 0.032(3) Uiso 1 1 d . . . . .
C5 C 0.5124(15) 0.7271(16) 0.1358(5) 0.036(2) Uiso 1 1 d . . . . .
H5 H 0.5732 0.7573 0.1532 0.043 Uiso 1 1 calc R U . . .
C6 C 0.4799(15) 0.5268(19) 0.1705(6) 0.042(3) Uiso 1 1 d D . . . .
H6 H 0.5194 0.4193 0.2118 0.050 Uiso 1 1 calc R U . . .
C1A C 0.2536(12) 0.0328(15) 0.1754(5) 0.029(2) Uiso 1 1 d D . . . .
O1A O 0.3341(11) 0.1019(12) 0.2122(4) 0.050(2) Uiso 1 1 d D . . . .
H1A H 0.3463 0.2468 0.1920 0.074 Uiso 1 1 calc R U . . .
C2A C 0.2141(16) -0.1989(15) 0.2110(5) 0.035(2) Uiso 1 1 d . . . . .
H2AA H 0.1930 -0.3687 0.1770 0.042 Uiso 1 1 calc R U . . .
H2AB H 0.1641 -0.1138 0.2188 0.042 Uiso 1 1 calc R U . . .
O2A O 0.2066(11) 0.1581(11) 0.1150(3) 0.0424(19) Uiso 1 1 d D . . . .
C7 C 0.4897(15) 1.0882(15) 0.0304(5) 0.033(2) Uiso 1 1 d . . . . .
H7A H 0.5434 1.1827 0.0659 0.039 Uiso 1 1 calc R U . . .
H7B H 0.4469 1.2436 0.0053 0.039 Uiso 1 1 calc R U . . .

loop_
_atom_type_symbol
_atom_type_description
_atom_type_scat_dispersion_real
_atom_type_scat_dispersion_imag
_atom_type_scat_source
C C 0.0033 0.0016 'International Tables Vol C Tables 4.2.6.8 and 6.1.1.4'
H H 0.0000 0.0000 'International Tables Vol C Tables 4.2.6.8 and 6.1.1.4'
N N 0.0061 0.0033 'International Tables Vol C Tables 4.2.6.8 and 6.1.1.4'
O O 0.0106 0.0060 'International Tables Vol C Tables 4.2.6.8 and 6.1.1.4'

loop_
_axis.id
_axis.type
_axis.equipment
_axis.parity
_axis.depends_on
_axis.zero
_axis.vector[1]
_axis.vector[2]
_axis.vector[3]
source . source . . . 0.99999917 0.00000000 -0.00128753
omega rotation goniometer -1 . -0.29755000 0.00000000 0.00000000 1.00000000
kappa rotation goniometer -1 omega -0.01627000 -0.76827727 0.00000000 0.64011721
phi rotation goniometer -1 kappa . -0.00005306 0.00000000 1.00000000
theta rotation goniometer -1 . -0.42492000 0.00000000 0.00000000 1.00000000
matrixX general general . phi . 1.00000000 0.00000000 0.00000000
matrixY general general . phi . 0.00000000 1.00000000 0.00000000
matrixZ general general . phi . 0.00000000 0.00000000 1.00000000
dacX translation general . phi . 0.00000000 1.00000000 0.00000000
dacY translation general . phi . -1.00000000 0.00000000 0.00000000
dacZ translation general . phi . 0.00000000 0.00000000 1.00000000

loop_
_exptl_crystal_face_index_h
_exptl_crystal_face_index_k
_exptl_crystal_face_index_l
_exptl_crystal_face_perp_dist
5 1 -26 0.1171
-5 -1 26 0.0331
-3 -5 16 0.0631
-5 3 25 0.0708
3 6 -17 0.1314
23 -1 -4 0.0120
-23 1 3 0.0210
4 -5 -18 0.1541

loop_
_geom_angle_atom_site_label_1
_geom_angle_atom_site_label_2
_geom_angle_atom_site_label_3
_geom_angle
_geom_angle_site_symmetry_1
_geom_angle_site_symmetry_3
_geom_angle_publ_flag
C2 N1 C6 118.2(13) . . ?
N1 C2 H2 119.9 . . ?
N1 C2 C3 120.2(19) . . ?
C3 C2 H2 119.9 . . ?
C2 C3 H3 119.2 . . ?
C4 C3 C2 121.6(15) . . ?
C4 C3 H3 119.2 . . ?
C3 C4 C5 118.1(14) . . ?
C3 C4 C7 122.1(13) . . ?
C5 C4 C7 119(2) . . ?
C4 C5 H5 120.3 . . ?
C6 C5 C4 119(2) . . ?
C6 C5 H5 120.3 . . ?
N1 C6 C5 122.5(13) . . ?
N1 C6 H6 118.7 . . ?
C5 C6 H6 118.7 . . ?
O1A C1A C2A 117.4(10) . . ?
O2A C1A O1A 122.1(11) . . ?
O2A C1A C2A 120.4(15) . . ?
C1A O1A H1A 109.5 . . ?
C1A C2A C2A 109(2) . 7_545 ?
C1A C2A H2AA 109.8 . . ?
C1A C2A H2AB 109.8 . . ?
C2A C2A H2AA 109.8 7_545 . ?
C2A C2A H2AB 109.8 7_545 . ?
H2AA C2A H2AB 108.3 . . ?
C4 C7 C7 111.0(9) . 5_675 ?
C4 C7 H7A 109.4 . . ?
C4 C7 H7B 109.4 . . ?
C7 C7 H7A 109.4 5_675 . ?
C7 C7 H7B 109.4 5_675 . ?
H7A C7 H7B 108.0 . . ?

loop_
_geom_bond_atom_site_label_1
_geom_bond_atom_site_label_2
_geom_bond_distance
_geom_bond_site_symmetry_2
_geom_bond_publ_flag
N1 C2 1.335(14) . ?
N1 C6 1.338(19) . ?
C2 H2 0.9300 . ?
C2 C3 1.40(2) . ?
C3 H3 0.9300 . ?
C3 C4 1.30(5) . ?
C4 C5 1.40(2) . ?
C4 C7 1.48(2) . ?
C5 H5 0.9300 . ?
C5 C6 1.347(19) . ?
C6 H6 0.9300 . ?
C1A O1A 1.265(17) . ?
C1A C2A 1.523(19) . ?
C1A O2A 1.234(10) . ?
O1A H1A 0.8200 . ?
C2A C2A 1.55(3) 7_545 ?
C2A H2AA 0.9700 . ?
C2A H2AB 0.9700 . ?
C7 C7 1.55(2) 5_675 ?
C7 H7A 0.9700 . ?
C7 H7B 0.9700 . ?

loop_
_geom_torsion_atom_site_label_1
_geom_torsion_atom_site_label_2
_geom_torsion_atom_site_label_3
_geom_torsion_atom_site_label_4
_geom_torsion
_geom_torsion_site_symmetry_1
_geom_torsion_site_symmetry_2
_geom_torsion_site_symmetry_3
_geom_torsion_site_symmetry_4
_geom_torsion_publ_flag
N1 C2 C3 C4 -1(2) . . . . ?
C2 N1 C6 C5 1.7(15) . . . . ?
C2 C3 C4 C5 2(2) . . . . ?
C2 C3 C4 C7 174.6(8) . . . . ?
C3 C4 C5 C6 -1.8(19) . . . . ?
C3 C4 C7 C7 -88(3) . . . 5_675 ?
C4 C5 C6 N1 -0.3(15) . . . . ?
C5 C4 C7 C7 83.7(19) . . . 5_675 ?
C6 N1 C2 C3 -1.0(14) . . . . ?
O1A C1A C2A C2A 0.2(17) . . . 7_545 ?
O2A C1A C2A C2A -175.8(12) . . . 7_545 ?
C7 C4 C5 C6 -174.2(8) . . . . ?

loop_
_exptl_oxdiff_crystal_face_indexfrac_h
_exptl_oxdiff_crystal_face_indexfrac_k
_exptl_oxdiff_crystal_face_indexfrac_l
_exptl_oxdiff_crystal_face_x
_exptl_oxdiff_crystal_face_y
_exptl_oxdiff_crystal_face_z
5.1324 1.2156 -25.8936 -0.1160 0.6405 0.7592
-5.1773 -0.9225 26.1043 0.1093 -0.6047 -0.7889
-3.2220 -4.9362 16.4789 0.1786 -0.9710 -0.1590
-5.3661 3.3185 24.8001 0.0163 -0.0016 -1.0732
3.1722 5.7214 -16.8023 -0.1947 1.0845 0.1093
22.9810 -0.6847 -3.7526 -0.9878 -0.3056 0.0149
-23.1562 0.7980 3.2465 0.9955 0.3337 -0.0051
4.3030 -4.7185 -17.7179 0.0276 -0.3222 0.9463
